data_1539750
loop_
_publ_author_name
'Chekhlov, A.N.'
'Martynov, I.V.'

_publ_section_title
;
 Crystal structure of hydrazine hydrochloride
;
_journal_name_full Kristallografiya
_journal_page_first 1010
_journal_page_last 1011
_journal_volume 33
_journal_year 1988
_chemical_formula_sum 'Cl H5 N2'
_chemical_name_systematic '(N2 H5) Cl'
_space_group_IT_number 43
_symmetry_space_group_name_Hall 'F 2 -2d'
_symmetry_space_group_name_H-M 'F d d 2'
_cell_angle_alpha 90
_cell_angle_beta 90
_cell_angle_gamma 90
_cell_formula_units_Z 16
_cell_length_a 21.808
_cell_length_b 12.505
_cell_length_c 4.419
_cell_volume 1205.101
_citation_journal_id_ASTM KRISAJ
_cod_data_source_file Chekhlov_KRISAJ_1988_195.cif
_cod_data_source_block H5Cl1N2
_cod_original_formula_sum 'H5 Cl1 N2'
_cod_database_code 1539750

loop_
_symmetry_equiv_pos_as_xyz
x,y,z
-x,-y,z
-x+1/4,y+1/4,z+1/4
x+3/4,-y+3/4,z+1/4
x,y+1/2,z+1/2
-x,-y+1/2,z+1/2
-x+1/4,y+3/4,z+3/4
x+3/4,-y+5/4,z+3/4
x+1/2,y,z+1/2
-x+1/2,-y,z+1/2
-x+3/4,y+1/4,z+3/4
x+5/4,-y+3/4,z+3/4
x+1/2,y+1/2,z
-x+1/2,-y+1/2,z
-x+3/4,y+3/4,z+1/4
x+5/4,-y+5/4,z+1/4

loop_
_atom_site_label
_atom_site_type_symbol
_atom_site_fract_x
_atom_site_fract_y
_atom_site_fract_z
_atom_site_occupancy
_atom_site_U_iso_or_equiv
N1 N-2 0.23747 0.10178 0.7501 1 0.0
H5 H+1 0.2038 0.01 0.432 1 0.0
H3 H+1 0.1521 0.039 0.674 1 0.0
H2 H+1 0.2219 0.161 0.87 1 0.0
N2 N-2 0.19062 0.06552 0.5452 1 0.0
H1 H+1 0.2734 0.136 0.64 1 0.0
Cl1 Cl-1 0.08329 0.04109 0 1 0.0
H4 H+1 0.1746 0.123 0.422 1 0.0
